data_1100479
loop_
_publ_author_name
'Krieger, Matthias'
'Harms, Klaus'
'Magull, J\"org'
'Dehnicke, Kurt'

_publ_section_title
;
 Phosphanimin- und Phosphaniminato-Komplexe des Zinks. Kristallstrukturen
 von [ZnCl~2~(Me~3~SiNP(CH~2~)~4~CMe~3~)]~2~, [ZnI~2~(Me~3~SiNPEt~3~)]~2~,
 [ZnI~2~{Me~2~Si(NPEt~3~)~2~}] und [ZnBr(NPMe~3~)]~4~&#x00B7;CH~2~Cl~2~ /
 Phosphaneimine and Phosphoraneiminato Complexes of Zinc. Crystal Structures
 of [ZnCl~2~(Me~3~SiNP(CH~2~)~4~CMe~3~)]~2~, [ZnI~2~(Me~3~SiNPEt~3~)]~2~,
 [Znl~2~{Me~2~Si(NPEt~3~)~2~}], and [ZnBr(NPMe~3~)]~4~&#x00B7;CH~2~Cl~2~
;
_journal_coden_ASTM ZNBSEN
_journal_issue 2
_journal_name_full
;
 Zeitschrift f\"ur Naturforschung, B: A Journal of Chemical Sciences
;
_journal_page_first 243
_journal_page_last 250
_journal_paper_doi 10.1515/znb-1997-0218
_journal_volume 52
_journal_year 1997
_chemical_formula_sum 'C18 H48 I4 N2 P2 Si2 Zn2'
_space_group_IT_number 14
_symmetry_cell_setting monoclinic
_symmetry_space_group_name_Hall '-P 2yn'
_symmetry_space_group_name_H-M 'P 1 21/n 1'
_cell_angle_alpha 90
_cell_angle_beta 91.17(1)
_cell_angle_gamma 90
_cell_formula_units_Z 2
_cell_length_a 9.479(2)
_cell_length_b 12.192(2)
_cell_length_c 15.271(2)
_cod_original_sg_symbol_H-M 'P 21/n'
_cod_database_code 1100479

loop_
_symmetry_equiv_pos_site_id
_symmetry_equiv_pos_as_xyz
1 x,y,z
2 1/2+x,1/2-y,1/2+z
3 -x,-y,-z
4 -1/2-x,-1/2+y,-1/2-z

loop_
_atom_site_label
_atom_site_type_symbol
_atom_site_fract_x
_atom_site_fract_y
_atom_site_fract_z
Zn1 Zn 0.04779(8) 1.08256(7) 0.40321(5)
I1 I 0.15684(5) 0.89929(4) 0.47891(3)
I2 I -0.04314(6) 1.01464(5) 0.25384(3)
P1 P 0.3084(2) 1.21871(14) 0.46024(11)
C1 C 0.2847(9) 1.1866(7) 0.5738(5)
H1 H 0.2444(9) 1.1128(7) 0.5785(5)
H2 H 0.3770(9) 1.1860(7) 0.6039(5)
C2 C 0.1882(10) 1.2684(8) 0.6196(5)
H3 H 0.1788(10) 1.2475(8) 0.6805(5)
H4 H 0.0959(10) 1.2681(8) 0.5909(5)
H5 H 0.2286(10) 1.3413(8) 0.6163(5)
C3 C 0.4278(8) 1.1189(6) 0.4179(5)
H6 H 0.5128(8) 1.1169(6) 0.4555(5)
H7 H 0.3833(8) 1.0464(6) 0.4203(5)
C4 C 0.4708(11) 1.1422(9) 0.3234(7)
H8 H 0.5352(11) 1.0856(9) 0.3042(7)
H9 H 0.5170(11) 1.2131(9) 0.3207(7)
H10 H 0.3874(11) 1.1426(9) 0.2855(7)
C5 C 0.4030(8) 1.3470(6) 0.4573(5)
H11 H 0.4107(8) 1.3700(6) 0.3961(5)
H12 H 0.3478(8) 1.4028(6) 0.4876(5)
C6 C 0.5500(8) 1.3434(7) 0.4985(6)
H13 H 0.5934(8) 1.4151(7) 0.4943(6)
H14 H 0.6067(8) 1.2899(7) 0.4680(6)
H15 H 0.5437(8) 1.3227(7) 0.5597(6)
Si1 Si 0.0838(2) 1.3300(2) 0.34797(13)
C7 C -0.1117(9) 1.3149(8) 0.3481(7)
H16 H -0.1441(9) 1.3171(8) 0.4080(7)
H17 H -0.1380(9) 1.2454(8) 0.3216(7)
H18 H -0.1547(9) 1.3745(8) 0.3150(7)
C8 C 0.119(1) 1.4710(7) 0.3941(6)
H19 H 0.2199(10) 1.4846(7) 0.3959(6)
H20 H 0.0825(10) 1.4755(7) 0.4529(6)
H21 H 0.0728(10) 1.5255(7) 0.3572(6)
C9 C 0.1484(10) 1.3260(8) 0.2325(5)
H22 H 0.2502(10) 1.3339(8) 0.2330(5)
H23 H 0.1058(10) 1.3856(8) 0.1992(5)
H24 H 0.1225(10) 1.2565(8) 0.2057(5)
N1 N 0.1595(6) 1.2207(5) 0.4080(4)
Zn1B* Zn -0.04779(8) 0.91744(7) 0.59679(5)
I1B* I -0.15684(5) 1.10071(4) 0.52109(3)
I2B* I 0.04314(6) 0.98536(5) 0.74616(3)
N1B* N -0.1595(6) 0.7793(5) 0.5920(4)
P1B* P -0.3084(2) 0.78129(14) 0.53976(11)
C1B* C -0.2847(9) 0.8134(7) 0.4262(5)
H1B* H -0.2444(9) 0.8872(7) 0.4215(5)
H2B* H -0.3770(9) 0.8140(7) 0.3961(5)
C2B* C -0.1882(10) 0.7316(8) 0.3804(5)
H3B* H -0.1788(10) 0.7525(8) 0.3195(5)
H4B* H -0.0959(10) 0.7319(8) 0.4091(5)
H5B* H -0.2286(10) 0.6587(8) 0.3837(5)
C3B* C -0.4278(8) 0.8811(6) 0.5821(5)
H6B* H -0.5128(8) 0.8831(6) 0.5445(5)
H7B* H -0.3833(8) 0.9536(6) 0.5797(5)
C4B* C -0.4708(11) 0.8578(9) 0.6766(7)
H8B* H -0.5352(11) 0.9144(9) 0.6958(7)
H9B* H -0.5170(11) 0.7869(9) 0.6793(7)
H10B* H -0.3874(11) 0.8574(9) 0.7145(7)
C5B* C -0.4030(8) 0.6530(6) 0.5427(5)
H11B* H -0.4107(8) 0.6300(6) 0.6039(5)
H12B* H -0.3478(8) 0.5972(6) 0.5124(5)
C6B* C -0.5500(8) 0.6566(7) 0.5015(6)
H13B* H -0.5934(8) 0.5849(7) 0.5057(6)
H14B* H -0.6067(8) 0.7101(7) 0.5320(6)
H15B* H -0.5437(8) 0.6773(7) 0.4403(6)
Si1B* Si -0.0838(2) 0.6700(2) 0.65203(13)
C7B* C 0.1117(9) 0.6851(8) 0.6519(7)
H16B* H 0.1441(9) 0.6829(8) 0.5920(7)
H17B* H 0.1380(9) 0.7546(8) 0.6784(7)
H18B* H 0.1547(9) 0.6255(8) 0.6850(7)
C8B* C -0.119(1) 0.5290(7) 0.6059(6)
H19B* H -0.2199(10) 0.5154(7) 0.6041(6)
H20B* H -0.0825(10) 0.5245(7) 0.5471(6)
H21B* H -0.0728(10) 0.4745(7) 0.6428(6)
C9B* C -0.1484(10) 0.6740(8) 0.7675(5)
H22B* H -0.2502(10) 0.6661(8) 0.7670(5)
H23B* H -0.1058(10) 0.6144(8) 0.8008(5)
H24B* H -0.1225(10) 0.7435(8) 0.7943(5)

loop_
_atom_type_symbol
_atom_type_radius_bond
C 0.68
H 0.23
I 1.40
N 0.68
P 1.05
Si 1.20
Zn 1.45
